data_4084108
loop_
_publ_author_name
'Schick, Sabrina'
'Pape, Tania'
'Hahn, F. Ekkehardt'

_publ_section_title
;
 Coordination Chemistry of Bidentate Bis(NHC) Ligands with Two Different
 NHC Donors
;
_journal_issue 15
_journal_name_full Organometallics
_journal_page_first 4035
_journal_paper_doi 10.1021/om500554t
_journal_volume 33
_journal_year 2014
_chemical_formula_moiety 'C5 H5 N5'
_chemical_formula_sum 'C5 H5 N5'
_chemical_formula_weight 135.14
_chemical_name_systematic
; 
 ? 
;
_space_group_IT_number 14
_symmetry_cell_setting monoclinic
_symmetry_space_group_name_Hall '-P 2ybc'
_symmetry_space_group_name_H-M 'P 1 21/c 1'
_atom_sites_solution_hydrogens geom
_atom_sites_solution_primary direct
_atom_sites_solution_secondary difmap
_audit_creation_method SHELXL-97
_cell_angle_alpha 90.00
_cell_angle_beta 101.318(14)
_cell_angle_gamma 90.00
_cell_formula_units_Z 4
_cell_length_a 9.957(2)
_cell_length_b 7.1259(16)
_cell_length_c 8.8994(18)
_cell_measurement_reflns_used 900
_cell_measurement_temperature 153(2)
_cell_measurement_theta_max 75
_cell_measurement_theta_min 1
_cell_volume 619.2(2)
_computing_cell_refinement 'SAINT (Bruker AXS, 2000)'
_computing_data_collection 'SMART (Bruker AXS, 2000)'
_computing_data_reduction 'SAINT,SADABS (Bruker AXS, 2000)'
_computing_molecular_graphics
;
ORTEP3,L.J. Farrugia, J. Appl. Cryst. (1997) 30, 565
;
_computing_structure_refinement
;
SHELXL-97, G. M. Sheldrick, Acta Cryst. (2008) A64, 112-122
;
_computing_structure_solution
;
SHELXS-97 , G. M. Sheldrick, Acta Cryst. (2008) A64, 112-122
;
_diffrn_ambient_temperature 153(2)
_diffrn_detector_area_resol_mean 80
_diffrn_measured_fraction_theta_full 0.853
_diffrn_measured_fraction_theta_max 0.853
_diffrn_measurement_device_type 'CCD area detector'
_diffrn_measurement_method 'Omega and Phi scans'
_diffrn_radiation_monochromator goebel-mirror
_diffrn_radiation_source 'rotating anode'
_diffrn_radiation_type CuK\a
_diffrn_radiation_wavelength 1.54178
_diffrn_reflns_av_R_equivalents 0.0459
_diffrn_reflns_av_sigmaI/netI 0.0683
_diffrn_reflns_limit_h_max 11
_diffrn_reflns_limit_h_min -11
_diffrn_reflns_limit_k_max 7
_diffrn_reflns_limit_k_min -7
_diffrn_reflns_limit_l_max 9
_diffrn_reflns_limit_l_min -10
_diffrn_reflns_number 2041
_diffrn_reflns_theta_full 64.99
_diffrn_reflns_theta_max 64.99
_diffrn_reflns_theta_min 7.70
_exptl_absorpt_coefficient_mu 0.851
_exptl_absorpt_correction_T_max 0.9428
_exptl_absorpt_correction_T_min 0.7380
_exptl_absorpt_correction_type multi-scan
_exptl_absorpt_process_details
; 
 Corrections were done with the SADABS program, utilizing the none merged
 raw data obtained from the integration process. Integration and final cell
 refinement were done with SAINT.

 SADABS reports ratio of Tmin/Tmax = 0.489560
;
_exptl_crystal_colour colourless
_exptl_crystal_density_diffrn 1.450
_exptl_crystal_density_method 'not measured'
_exptl_crystal_description plate
_exptl_crystal_F_000 280
_exptl_crystal_size_max 0.38
_exptl_crystal_size_mid 0.20
_exptl_crystal_size_min 0.07
_refine_diff_density_max 0.202
_refine_diff_density_min -0.260
_refine_diff_density_rms 0.060
_refine_ls_extinction_coef 0.006(3)
_refine_ls_extinction_expression Fc^*^=kFc[1+0.001xFc^2^\l^3^/sin(2\q)]^-1/4^
_refine_ls_extinction_method SHELXL
_refine_ls_goodness_of_fit_ref 1.154
_refine_ls_hydrogen_treatment noref
_refine_ls_matrix_type full
_refine_ls_number_parameters 92
_refine_ls_number_reflns 906
_refine_ls_number_restraints 0
_refine_ls_restrained_S_all 1.154
_refine_ls_R_factor_all 0.0637
_refine_ls_R_factor_gt 0.0572
_refine_ls_shift/su_max 0.000
_refine_ls_shift/su_mean 0.000
_refine_ls_structure_factor_coef Fsqd
_refine_ls_weighting_details 'calc w=1/[\s^2^(Fo^2^)+(0.0933P)^2^+0.0906P] where P=(Fo^2^+2Fc^2^)/3'
_refine_ls_weighting_scheme calc
_refine_ls_wR_factor_gt 0.1624
_refine_ls_wR_factor_ref 0.1682
_reflns_number_gt 752
_reflns_number_total 906
_reflns_threshold_expression >2sigma(I)
_cod_data_source_file om500554t_si_002.cif
_cod_data_source_block 5
_cod_depositor_comments 'Adding full bibliography for 4084108--4084112.cif.'
_cod_original_sg_symbol_H-M 'P 21/c'
_cod_database_code 4084108

loop_
_symmetry_equiv_pos_as_xyz
'x, y, z'
'-x, y+1/2, -z+1/2'
'-x, -y, -z'
'x, -y-1/2, z-1/2'

loop_
_atom_site_label
_atom_site_type_symbol
_atom_site_fract_x
_atom_site_fract_y
_atom_site_fract_z
_atom_site_U_iso_or_equiv
_atom_site_adp_type
_atom_site_occupancy
_atom_site_symmetry_multiplicity
_atom_site_calc_flag
_atom_site_refinement_flags
N1 N 0.4794(2) -0.2291(3) 0.5935(3) 0.0374(7) Uani 1 1 d .
N2 N 0.3736(3) -0.2850(3) 0.4725(3) 0.0453(7) Uani 1 1 d .
N3 N 0.30742(19) -0.0338(3) 0.5792(2) 0.0273(6) Uani 1 1 d .
N4 N 0.22809(19) 0.1162(3) 0.6092(2) 0.0270(6) Uani 1 1 d .
N5 N 0.0631(2) 0.2710(3) 0.6871(3) 0.0418(7) Uani 1 1 d .
C1 C 0.2728(3) -0.1655(4) 0.4659(3) 0.0401(8) Uani 1 1 d .
H1 H 0.1887 -0.1695 0.3939 0.048 Uiso 1 1 calc R
C2 C 0.4361(2) -0.0791(3) 0.6547(3) 0.0307(7) Uani 1 1 d .
H2 H 0.4868 -0.0117 0.7392 0.037 Uiso 1 1 calc R
C3 C 0.1177(3) 0.1033(4) 0.6793(3) 0.0372(7) Uani 1 1 d .
H3 H 0.0853 -0.0094 0.7167 0.045 Uiso 1 1 calc R
C4 C 0.2437(2) 0.3021(3) 0.5715(3) 0.0314(7) Uani 1 1 d .
H4 H 0.3113 0.3536 0.5216 0.038 Uiso 1 1 calc R
C5 C 0.1425(2) 0.3944(3) 0.6206(3) 0.0319(7) Uani 1 1 d .
H5 H 0.1274 0.5258 0.6112 0.038 Uiso 1 1 calc R

loop_
_atom_site_aniso_label
_atom_site_aniso_U_11
_atom_site_aniso_U_22
_atom_site_aniso_U_33
_atom_site_aniso_U_23
_atom_site_aniso_U_13
_atom_site_aniso_U_12
N1 0.0414(14) 0.0306(14) 0.0449(14) 0.0068(9) 0.0200(11) 0.0106(9)
N2 0.0500(15) 0.0341(14) 0.0580(17) -0.0101(10) 0.0260(13) -0.0003(10)
N3 0.0249(10) 0.0211(12) 0.0382(12) -0.0016(8) 0.0119(8) 0.0003(8)
N4 0.0248(10) 0.0227(12) 0.0359(13) -0.0005(8) 0.0116(9) 0.0033(7)
N5 0.0328(13) 0.0434(15) 0.0530(15) 0.0012(10) 0.0179(11) 0.0113(10)
C1 0.0354(14) 0.0350(16) 0.0497(18) -0.0134(12) 0.0079(12) -0.0010(11)
C2 0.0289(12) 0.0323(15) 0.0317(15) 0.0020(10) 0.0080(10) 0.0040(10)
C3 0.0307(14) 0.0385(16) 0.0469(17) 0.0049(11) 0.0185(12) 0.0031(10)
C4 0.0280(13) 0.0289(15) 0.0371(14) 0.0014(10) 0.0062(10) -0.0003(10)
C5 0.0303(13) 0.0247(14) 0.0414(16) 0.0001(10) 0.0090(11) 0.0070(9)

loop_
_atom_type_symbol
_atom_type_description
_atom_type_scat_dispersion_real
_atom_type_scat_dispersion_imag
_atom_type_scat_source
C C 0.0181 0.0091 'International Tables Vol C Tables 4.2.6.8 and 6.1.1.4'
H H 0.0000 0.0000 'International Tables Vol C Tables 4.2.6.8 and 6.1.1.4'
N N 0.0311 0.0180 'International Tables Vol C Tables 4.2.6.8 and 6.1.1.4'

loop_
_geom_angle_atom_site_label_1
_geom_angle_atom_site_label_2
_geom_angle_atom_site_label_3
_geom_angle
C2 N1 N2 106.9(2)
C1 N2 N1 107.6(2)
C2 N3 C1 106.1(2)
C2 N3 N4 127.1(2)
C1 N3 N4 126.8(2)
C3 N4 C4 108.3(2)
C3 N4 N3 125.09(19)
C4 N4 N3 126.62(19)
C3 N5 C5 106.0(2)
N2 C1 N3 109.4(2)
N1 C2 N3 110.0(2)
N5 C3 N4 109.8(2)
C5 C4 N4 105.2(2)
C4 C5 N5 110.7(2)

loop_
_geom_bond_atom_site_label_1
_geom_bond_atom_site_label_2
_geom_bond_distance
N1 C2 1.311(3)
N1 N2 1.408(3)
N2 C1 1.309(3)
N3 C2 1.363(3)
N3 C1 1.371(3)
N3 N4 1.386(3)
N4 C3 1.369(3)
N4 C4 1.383(3)
N5 C3 1.321(3)
N5 C5 1.389(3)
C4 C5 1.346(3)
